data_4025879
loop_
_publ_author_name
'Sergey L. Deev'
'Zakhar O. Shenkarev'
'Tatyana S. Shestakova'
'Oleg N. Chupakhin'
'Vladimir L. Rusinov'
'Alexander S. Arseniev'

_publ_section_title
;
 Selective 15N-Labeling and Analysis of 13C-15N J Couplings as an
 Effective Tool for Studying the Structure and Azide-Tetrazole Equilibrium
 in a Series of Tetrazolo[1,5-b][1,2,4]triazines and
 Tetrazolo[1,5-a]pyrimidines
;
_journal_name_full 'Journal of Organic Chemistry'
_journal_page_first 8487
_journal_page_last 8497
_journal_paper_doi 10.1021/jo1017876
_journal_volume 75
_journal_year 2010
_chemical_formula_moiety 'C6 H7 N7 O2, H2 O '
_chemical_formula_sum 'C6 H9 N7 O3'
_chemical_formula_weight 227.20
_chemical_melting_point 275(1)
_chemical_name_systematic
; 
 ? 
;
_space_group_IT_number 2
_symmetry_cell_setting triclinic
_symmetry_space_group_name_Hall '-P 1'
_symmetry_space_group_name_H-M 'P -1'
_atom_sites_solution_hydrogens geom
_atom_sites_solution_primary direct
_atom_sites_solution_secondary difmap
_audit_creation_method SHELXL-97
_cell_angle_alpha 88.875(5)
_cell_angle_beta 81.197(6)
_cell_angle_gamma 87.307(6)
_cell_formula_units_Z 2
_cell_length_a 5.2462(4)
_cell_length_b 9.2420(6)
_cell_length_c 10.2210(6)
_cell_measurement_reflns_used 1951
_cell_measurement_temperature 295(2)
_cell_measurement_theta_max 26.37
_cell_measurement_theta_min 2.97
_cell_volume 489.15(6)
_computing_cell_refinement 'Bruker FRAMBO'
_computing_data_collection 'Bruker FRAMBO'
_computing_data_reduction 'Bruker SHELXTL'
_computing_molecular_graphics 'Bruker SHELXTL'
_computing_publication_material 'Bruker SHELXTL'
_computing_structure_refinement 'SHELXL-97 (Sheldrick, 1997)'
_computing_structure_solution 'SHELXS-97 (Sheldrick, 1990)'
_diffrn_ambient_temperature 295(2)
_diffrn_measured_fraction_theta_full 0.970
_diffrn_measured_fraction_theta_max 0.970
_diffrn_measurement_device_type 'Xcalibur 3 CCD'
_diffrn_measurement_method 'phi and omega scans'
_diffrn_radiation_monochromator graphite
_diffrn_radiation_source 'fine-focus sealed tube'
_diffrn_radiation_type MoK\a
_diffrn_radiation_wavelength 0.71073
_diffrn_reflns_av_R_equivalents 0.0128
_diffrn_reflns_av_sigmaI/netI 0.0186
_diffrn_reflns_limit_h_max 6
_diffrn_reflns_limit_h_min -6
_diffrn_reflns_limit_k_max 11
_diffrn_reflns_limit_k_min -11
_diffrn_reflns_limit_l_max 12
_diffrn_reflns_limit_l_min -12
_diffrn_reflns_number 4191
_diffrn_reflns_theta_full 26.37
_diffrn_reflns_theta_max 26.37
_diffrn_reflns_theta_min 2.97
_diffrn_standards_decay_% none
_diffrn_standards_interval_count none
_diffrn_standards_interval_time none
_diffrn_standards_number none
_exptl_absorpt_coefficient_mu 0.126
_exptl_absorpt_correction_type none
_exptl_crystal_colour yellow
_exptl_crystal_density_diffrn 1.543
_exptl_crystal_density_method 'not measured'
_exptl_crystal_description prism
_exptl_crystal_F_000 236
_exptl_crystal_size_max 0.43
_exptl_crystal_size_mid 0.36
_exptl_crystal_size_min 0.28
_refine_diff_density_max 0.154
_refine_diff_density_min -0.154
_refine_diff_density_rms 0.031
_refine_ls_extinction_method none
_refine_ls_goodness_of_fit_ref 1.000
_refine_ls_hydrogen_treatment mixed
_refine_ls_matrix_type full
_refine_ls_number_parameters 181
_refine_ls_number_reflns 1951
_refine_ls_number_restraints 0
_refine_ls_restrained_S_all 1.000
_refine_ls_R_factor_all 0.0467
_refine_ls_R_factor_gt 0.0328
_refine_ls_shift/su_max 0.000
_refine_ls_shift/su_mean 0.000
_refine_ls_structure_factor_coef Fsqd
_refine_ls_weighting_details 'calc w=1/[\s^2^(Fo^2^)+(0.0642P)^2^+0.0000P] where P=(Fo^2^+2Fc^2^)/3'
_refine_ls_weighting_scheme calc
_refine_ls_wR_factor_gt 0.0899
_refine_ls_wR_factor_ref 0.0958
_reflns_number_gt 1421
_reflns_number_total 1951
_reflns_threshold_expression >2sigma(I)
_cod_data_source_file jo1017876_si_003.cif
_cod_data_source_block dc
_cod_depositor_comments
;
The following automatic conversions were performed:

'_symmetry_cell_setting' value 'Triclinic' changed to 'triclinic'
according to the built-in table from CIF Core dictionary named
'cif_core.dic' version 2.4.1 from 2010-06-29.

Automatic conversion script
Id: cif_fix_values 1646 2011-03-28 12:23:43Z adriana 
;
_cod_original_sg_symbol_Hall -P1
_cod_database_code 4025879

loop_
_symmetry_equiv_pos_as_xyz
'x, y, z'
'-x, -y, -z'

loop_
_atom_site_label
_atom_site_type_symbol
_atom_site_fract_x
_atom_site_fract_y
_atom_site_fract_z
_atom_site_U_iso_or_equiv
_atom_site_adp_type
_atom_site_occupancy
_atom_site_symmetry_multiplicity
_atom_site_calc_flag
_atom_site_refinement_flags
_atom_site_disorder_assembly
_atom_site_disorder_group
O1 O 0.20319(17) 0.81774(10) 0.95996(8) 0.0508(3) Uani 1 1 d . . .
O2 O -0.10996(18) 0.67233(11) 0.92920(9) 0.0627(3) Uani 1 1 d . . .
N1 N 0.3960(2) 0.81597(12) 0.71394(10) 0.0486(3) Uani 1 1 d . . .
N3 N 0.2427(2) 0.62593(12) 0.52779(10) 0.0480(3) Uani 1 1 d . . .
N2 N 0.5055(2) 0.80451(12) 0.58722(10) 0.0481(3) Uani 1 1 d . . .
N7 N -0.0856(2) 0.55674(13) 0.68567(12) 0.0543(3) Uani 1 1 d . . .
C3 C 0.2059(2) 0.73187(13) 0.74636(11) 0.0411(3) Uani 1 1 d . . .
N4 N 0.6028(2) 0.72860(13) 0.38626(10) 0.0551(3) Uani 1 1 d . . .
C2 C 0.1170(2) 0.63489(14) 0.65117(11) 0.0420(3) Uani 1 1 d . . .
O1S O -0.4484(2) 0.54679(13) 1.15592(12) 0.0656(3) Uani 1 1 d . . .
C4 C 0.0807(2) 0.73607(14) 0.88879(12) 0.0443(3) Uani 1 1 d . . .
N5 N 0.7652(2) 0.83132(14) 0.41179(12) 0.0636(4) Uani 1 1 d . . .
N6 N 0.7142(2) 0.87892(14) 0.53121(11) 0.0653(4) Uani 1 1 d . . .
C1 C 0.4394(2) 0.71293(14) 0.49775(11) 0.0442(3) Uani 1 1 d . . .
C6 C 0.2661(3) 0.92882(19) 1.15935(14) 0.0551(4) Uani 1 1 d . . .
C5 C 0.0950(3) 0.83259(18) 1.10049(12) 0.0507(4) Uani 1 1 d . . .
H5A H 0.089(3) 0.7361(17) 1.1366(15) 0.062(4) Uiso 1 1 d . . .
H6A H 0.193(3) 0.9478(16) 1.2504(17) 0.063(4) Uiso 1 1 d . . .
H1 H -0.127(3) 0.5008(17) 0.6256(17) 0.062(4) Uiso 1 1 d . . .
H5B H -0.082(3) 0.8726(15) 1.1028(14) 0.060(4) Uiso 1 1 d . . .
H2 H -0.183(3) 0.5524(16) 0.7692(17) 0.068(4) Uiso 1 1 d . . .
H6B H 0.435(3) 0.8813(17) 1.1507(16) 0.077(5) Uiso 1 1 d . . .
H6C H 0.285(3) 1.0209(18) 1.1118(16) 0.072(5) Uiso 1 1 d . . .
H2S H -0.372(4) 0.575(2) 1.080(2) 0.095(6) Uiso 1 1 d . . .
H1S H -0.418(3) 0.609(2) 1.215(2) 0.082(6) Uiso 1 1 d . . .

loop_
_atom_site_aniso_label
_atom_site_aniso_U_11
_atom_site_aniso_U_22
_atom_site_aniso_U_33
_atom_site_aniso_U_23
_atom_site_aniso_U_13
_atom_site_aniso_U_12
O1 0.0524(5) 0.0656(6) 0.0336(5) -0.0093(4) 0.0017(4) -0.0187(4)
O2 0.0621(6) 0.0806(7) 0.0432(5) -0.0122(5) 0.0095(4) -0.0330(5)
N1 0.0533(6) 0.0544(7) 0.0367(5) -0.0045(5) 0.0027(4) -0.0166(5)
N3 0.0483(6) 0.0581(7) 0.0372(6) -0.0062(5) -0.0010(4) -0.0141(5)
N2 0.0509(6) 0.0548(7) 0.0368(5) -0.0031(5) 0.0046(4) -0.0197(5)
N7 0.0529(7) 0.0685(8) 0.0408(6) -0.0122(5) 0.0031(5) -0.0247(6)
C3 0.0421(6) 0.0443(7) 0.0361(6) -0.0021(5) -0.0017(5) -0.0083(5)
N4 0.0567(7) 0.0670(7) 0.0391(6) -0.0026(5) 0.0050(5) -0.0154(6)
C2 0.0405(6) 0.0483(7) 0.0371(6) -0.0024(5) -0.0030(5) -0.0089(5)
O1S 0.0703(7) 0.0709(7) 0.0520(6) -0.0017(5) 0.0079(5) -0.0216(6)
C4 0.0469(7) 0.0483(7) 0.0366(6) -0.0043(5) 0.0002(5) -0.0098(6)
N5 0.0645(8) 0.0758(8) 0.0473(7) -0.0028(6) 0.0084(5) -0.0253(6)
N6 0.0682(8) 0.0763(9) 0.0484(7) -0.0042(6) 0.0107(6) -0.0352(7)
C1 0.0457(7) 0.0504(7) 0.0357(6) -0.0009(5) -0.0021(5) -0.0080(6)
C6 0.0558(9) 0.0701(10) 0.0399(7) -0.0083(7) -0.0038(6) -0.0153(8)
C5 0.0526(8) 0.0652(10) 0.0327(6) -0.0058(6) 0.0026(5) -0.0142(7)

loop_
_atom_type_symbol
_atom_type_description
_atom_type_scat_dispersion_real
_atom_type_scat_dispersion_imag
_atom_type_scat_source
C C 0.0033 0.0016 'International Tables Vol C Tables 4.2.6.8 and 6.1.1.4'
H H 0.0000 0.0000 'International Tables Vol C Tables 4.2.6.8 and 6.1.1.4'
N N 0.0061 0.0033 'International Tables Vol C Tables 4.2.6.8 and 6.1.1.4'
O O 0.0106 0.0060 'International Tables Vol C Tables 4.2.6.8 and 6.1.1.4'

loop_
_geom_angle_atom_site_label_1
_geom_angle_atom_site_label_2
_geom_angle_atom_site_label_3
_geom_angle
_geom_angle_site_symmetry_1
_geom_angle_site_symmetry_3
_geom_angle_publ_flag
C4 O1 C5 116.81(9) . . ?
C3 N1 N2 113.51(10) . . ?
C2 N3 C1 115.77(10) . . ?
N1 N2 C1 126.07(10) . . ?
N1 N2 N6 124.22(10) . . ?
C1 N2 N6 109.60(10) . . ?
C2 N7 H1 116.8(10) . . ?
C2 N7 H2 125.9(9) . . ?
H1 N7 H2 117.2(14) . . ?
N1 C3 C2 122.75(10) . . ?
N1 C3 C4 116.01(10) . . ?
C2 C3 C4 121.24(10) . . ?
C1 N4 N5 105.42(10) . . ?
N7 C2 N3 118.92(11) . . ?
N7 C2 C3 121.10(11) . . ?
N3 C2 C3 119.98(10) . . ?
H2S O1S H1S 107.5(18) . . ?
O2 C4 O1 125.48(11) . . ?
O2 C4 C3 122.59(10) . . ?
O1 C4 C3 111.92(10) . . ?
N6 N5 N4 113.06(11) . . ?
N5 N6 N2 104.32(10) . . ?
N4 C1 N3 130.61(11) . . ?
N4 C1 N2 107.60(10) . . ?
N3 C1 N2 121.79(10) . . ?
C5 C6 H6A 109.1(9) . . ?
C5 C6 H6B 107.5(10) . . ?
H6A C6 H6B 112.9(13) . . ?
C5 C6 H6C 111.7(9) . . ?
H6A C6 H6C 108.5(13) . . ?
H6B C6 H6C 107.1(13) . . ?
O1 C5 C6 106.75(11) . . ?
O1 C5 H5A 105.9(9) . . ?
C6 C5 H5A 114.6(9) . . ?
O1 C5 H5B 106.2(8) . . ?
C6 C5 H5B 113.9(8) . . ?
H5A C5 H5B 108.9(13) . . ?

loop_
_geom_bond_atom_site_label_1
_geom_bond_atom_site_label_2
_geom_bond_distance
_geom_bond_site_symmetry_2
_geom_bond_publ_flag
O1 C4 1.3122(14) . ?
O1 C5 1.4680(14) . ?
O2 C4 1.1990(14) . ?
N1 C3 1.2925(15) . ?
N1 N2 1.3383(14) . ?
N3 C2 1.3328(15) . ?
N3 C1 1.3330(15) . ?
N2 C1 1.3521(16) . ?
N2 N6 1.3648(15) . ?
N7 C2 1.3127(16) . ?
N7 H1 0.869(17) . ?
N7 H2 0.927(16) . ?
C3 C2 1.4764(16) . ?
C3 C4 1.5031(16) . ?
N4 C1 1.3268(16) . ?
N4 N5 1.3598(17) . ?
O1S H2S 0.86(2) . ?
O1S H1S 0.88(2) . ?
N5 N6 1.2904(16) . ?
C6 C5 1.4900(19) . ?
C6 H6A 0.967(16) . ?
C6 H6B 0.962(16) . ?
C6 H6C 0.973(17) . ?
C5 H5A 0.958(16) . ?
C5 H5B 0.981(14) . ?

loop_
_cod_related_entry_id
_cod_related_entry_database
_cod_related_entry_code
1 ChemSpider 30659324
